data_1509659
loop_
_publ_author_name
'Pennington, W.T.'
'Schimek, G.L.'
'Wood, P.T.'
'Kolis, J.W.'

_publ_section_title
;
 Supercritical ammonia synthesis and characterization of four new alkali
 metal silver antimony sulfides: M Ag2 Sb S4 and M2 Ag Sb S4 (M= K, Rb)
;
_journal_name_full 'Journal of Solid State Chemistry'
_journal_page_first 277
_journal_page_last 284
_journal_paper_doi 10.1006/jssc.1996.0179
_journal_volume 123
_journal_year 1996
_chemical_formula_sum 'Ag2 K S4 Sb'
_chemical_name_systematic 'K (Ag2 Sb S4)'
_space_group_IT_number 121
_symmetry_space_group_name_Hall 'I -4 2'
_symmetry_space_group_name_H-M 'I -4 2 m'
_cell_angle_alpha 90
_cell_angle_beta 90
_cell_angle_gamma 90
_cell_formula_units_Z 2
_cell_length_a 6.886
_cell_length_b 6.886
_cell_length_c 8.438
_cell_volume 400.105
_citation_journal_id_ASTM JSSCBI
_cod_data_source_file silver2-3_114.cif
_cod_data_source_block Ag2K1S4Sb1
_cod_original_cell_volume 400.1046
_cod_original_formula_sum 'Ag2 K1 S4 Sb1'
_cod_database_code 1509659

loop_
_symmetry_equiv_pos_as_xyz
x,y,z
y,-x,-z
-x,-y,z
-y,x,-z
x,-y,-z
-y,-x,z
-x,y,-z
y,x,z
x+1/2,y+1/2,z+1/2
y+1/2,-x+1/2,-z+1/2
-x+1/2,-y+1/2,z+1/2
-y+1/2,x+1/2,-z+1/2
x+1/2,-y+1/2,-z+1/2
-y+1/2,-x+1/2,z+1/2
-x+1/2,y+1/2,-z+1/2
y+1/2,x+1/2,z+1/2

loop_
_atom_site_label
_atom_site_type_symbol
_atom_site_fract_x
_atom_site_fract_y
_atom_site_fract_z
_atom_site_occupancy
_atom_site_U_iso_or_equiv
K1 K+1 0 0 0 1 0.0
Ag1 Ag+1 0 0.5 0.25 1 0.0
S1 S-2 0.301 0.699 0.158 1 0.0
Sb1 Sb+5 0 0 0.5 1 0.0
